data_4106030
loop_
_publ_author_name
'Giovanni Occhipinti'
'Christian Meermann'
'H. Martin Dietrich'
'Rannveig Litlab\/o'
'Florian Auras'
'Karl Wilhelm T\"ornroos'
'C\"acilia Maichle-M\"ossmer'
'Vidar R. Jensen'
'Reiner Anwander'

_publ_contact_author_address
;
Department of Chemistry,
University of Bergen,
All\'egaten 41,
N-5007 Bergen,
Norway
;
_publ_contact_author_name
;
Prof. Karl Wilhelm T\"ornroos
;
_publ_section_title
;
 Synthesis and Stability of Homoleptic Metal(III) Tetramethylaluminates
;
_journal_name_full 'Journal of the American Chemical Society'
_journal_page_first 6323
_journal_page_last 6337
_journal_paper_doi 10.1021/ja2001049
_journal_volume 133
_journal_year 2011
_chemical_formula_moiety 'C24 H60 Al3 Nd O3'
_chemical_formula_sum 'C24 H60 Al3 Nd O3'
_chemical_formula_weight 621.90
_chemical_name_systematic
; 
 ? 
;
_space_group_IT_number 159
_symmetry_cell_setting hexagonal
_symmetry_space_group_name_Hall 'P 3 -2c'
_symmetry_space_group_name_H-M 'P 3 1 c'
_atom_sites_solution_hydrogens geom
_atom_sites_solution_primary direct
_atom_sites_solution_secondary difmap
_audit_creation_method SHELXL-97
_cell_angle_alpha 90.00
_cell_angle_beta 90.00
_cell_angle_gamma 120.00
_cell_formula_units_Z 2
_cell_length_a 16.1210(4)
_cell_length_b 16.1210(4)
_cell_length_c 8.6164(5)
_cell_measurement_reflns_used 14337
_cell_measurement_temperature 123(2)
_cell_measurement_theta_max 30.51
_cell_measurement_theta_min 2.02
_cell_volume 1939.28(13)
_computing_cell_refinement
;
Bruker (2004). SAINT, version 6.45a, Bruker AXS Inc., Madison, 
Wisconsin, USA.
;
_computing_data_collection
;
Bruker (1999). SMART, version 5.054, Bruker AXS Inc., Madison, 
Wisconsin, USA.
;
_computing_data_reduction
;
Bruker (2004). SAINT, version 6.45a, Bruker AXS Inc., Madison, 
Wisconsin, USA.
;
_computing_molecular_graphics
;
Brandenburg, K. (2005). DIAMOND. Version 3.1. Crystal Impact GbR, Bonn, 
Germany.; Farrugia, L. J. (1997). ORTEP-3. J. Appl. Cryst. 30, 565.
;
_computing_publication_material
;
Bruker AXS (2003). SHELXTL. Version 6.14. Bruker AXS Inc., Madison, 
Wisconsin, USA.
;
_computing_structure_refinement
;
Sheldrick, G. M. (2008). Acta Cryst. A64, 112--122.
;
_computing_structure_solution
;     
Sheldrick, G. M. (2008). Acta Cryst. A64, 112--122.
;
_diffrn_ambient_temperature 123(2)
_diffrn_detector_area_resol_mean '48 \um'
_diffrn_measured_fraction_theta_full 0.998
_diffrn_measured_fraction_theta_max 0.998
_diffrn_measurement_device_type 'Bruker-AXS SMART 2K CCD'
_diffrn_measurement_method 'omega scans'
_diffrn_radiation_monochromator graphite
_diffrn_radiation_source 'normal-focus sealed tube'
_diffrn_radiation_type MoK\a
_diffrn_radiation_wavelength 0.71073
_diffrn_reflns_av_R_equivalents 0.0370
_diffrn_reflns_av_sigmaI/netI 0.0222
_diffrn_reflns_limit_h_max 23
_diffrn_reflns_limit_h_min -23
_diffrn_reflns_limit_k_max 23
_diffrn_reflns_limit_k_min -23
_diffrn_reflns_limit_l_max 12
_diffrn_reflns_limit_l_min -12
_diffrn_reflns_number 32758
_diffrn_reflns_theta_full 30.56
_diffrn_reflns_theta_max 30.56
_diffrn_reflns_theta_min 2.53
_exptl_absorpt_coefficient_mu 1.423
_exptl_absorpt_correction_T_max 0.89429
_exptl_absorpt_correction_T_min 0.62112
_exptl_absorpt_correction_type numerical
_exptl_absorpt_process_details
;
Bruker AXS (2003). SHELXTL. Version 6.14. Bruker AXS Inc., Madison, 
Wisconsin, USA.
;
_exptl_crystal_colour 'pale blue'
_exptl_crystal_density_diffrn 1.065
_exptl_crystal_description needle
_exptl_crystal_F_000 654
_exptl_crystal_size_max 0.52
_exptl_crystal_size_mid 0.10
_exptl_crystal_size_min 0.10
_platon_squeeze_details
;
;
_refine_diff_density_max 0.509
_refine_diff_density_min -0.393
_refine_diff_density_rms 0.073
_refine_ls_abs_structure_details 'Flack H D (1983), Acta Cryst. A39, 876-881'
_refine_ls_abs_structure_Flack 0.013(8)
_refine_ls_extinction_method none
_refine_ls_goodness_of_fit_ref 1.137
_refine_ls_hydrogen_treatment mixed
_refine_ls_matrix_type full
_refine_ls_number_parameters 108
_refine_ls_number_reflns 3959
_refine_ls_number_restraints 7
_refine_ls_restrained_S_all 1.136
_refine_ls_R_factor_all 0.0160
_refine_ls_R_factor_gt 0.0153
_refine_ls_shift/su_max 0.001
_refine_ls_shift/su_mean 0.000
_refine_ls_structure_factor_coef Fsqd
_refine_ls_weighting_details 'calc w=1/[\s^2^(Fo^2^)+(0.0221P)^2^+0.0263P] where P=(Fo^2^+2Fc^2^)/3'
_refine_ls_weighting_scheme calc
_refine_ls_wR_factor_gt 0.0417
_refine_ls_wR_factor_ref 0.0419
_reflns_number_gt 3840
_reflns_number_total 3959
_reflns_threshold_expression >2sigma(I)
_cod_data_source_file ja2001049_si_004.cif
_cod_data_source_block Compound3b
_cod_database_code 4106030

loop_
_symmetry_equiv_pos_as_xyz
'x, y, z'
'-y, x-y, z'
'-x+y, -x, z'
'y, x, z+1/2'
'x-y, -y, z+1/2'
'-x, -x+y, z+1/2'

loop_
_atom_site_label
_atom_site_type_symbol
_atom_site_fract_x
_atom_site_fract_y
_atom_site_fract_z
_atom_site_U_iso_or_equiv
_atom_site_adp_type
_atom_site_occupancy
_atom_site_symmetry_multiplicity
_atom_site_calc_flag
_atom_site_refinement_flags
Nd1 Nd 0.6667 0.3333 0.74827(2) 0.01871(3) Uani 1 3 d S
Al1 Al 0.71378(3) 0.15848(3) 0.77798(5) 0.02342(9) Uani 1 1 d .
O1 O 0.74475(7) 0.26015(7) 0.64442(12) 0.02210(19) Uani 1 1 d .
C1 C 0.83232(11) 0.31880(11) 0.56085(19) 0.0256(3) Uani 1 1 d .
H1A H 0.8869 0.3297 0.6275 0.031 Uiso 1 1 calc R
H1B H 0.8380 0.3819 0.5407 0.031 Uiso 1 1 calc R
C2 C 0.84030(11) 0.27649(11) 0.40600(18) 0.0256(3) Uani 1 1 d .
C3 C 0.92690(15) 0.35594(16) 0.3201(2) 0.0407(4) Uani 1 1 d .
H3A H 0.9143 0.4077 0.2938 0.061 Uiso 1 1 calc R
H3B H 0.9382 0.3299 0.2248 0.061 Uiso 1 1 calc R
H3C H 0.9836 0.3810 0.3868 0.061 Uiso 1 1 calc R
C4 C 0.85666(18) 0.19144(17) 0.4325(3) 0.0423(5) Uani 1 1 d .
H4A H 0.8043 0.1428 0.4956 0.063 Uiso 1 1 calc R
H4B H 0.9176 0.2136 0.4867 0.063 Uiso 1 1 calc R
H4C H 0.8584 0.1637 0.3323 0.063 Uiso 1 1 calc R
C5 C 0.74991(13) 0.24501(15) 0.3088(2) 0.0354(4) Uani 1 1 d .
H5A H 0.7396 0.2995 0.2942 0.053 Uiso 1 1 calc R
H5B H 0.6946 0.1933 0.3626 0.053 Uiso 1 1 calc R
H5C H 0.7576 0.2221 0.2075 0.053 Uiso 1 1 calc R
C6 C 0.62362(11) 0.17838(11) 0.92389(17) 0.0252(3) Uani 1 1 d D
H6A H 0.6142(10) 0.1228(7) 0.9844(16) 0.038 Uiso 1 1 d D
H6B H 0.5614(5) 0.1677(10) 0.8877(18) 0.038 Uiso 1 1 d D
H6C H 0.6539(10) 0.2357(7) 0.9894(16) 0.038 Uiso 1 1 d D
C7 C 0.82963(14) 0.17984(15) 0.8893(2) 0.0356(4) Uani 1 1 d .
H7A H 0.8124 0.1285 0.9652 0.053 Uiso 1 1 calc R
H7B H 0.8584 0.2416 0.9431 0.053 Uiso 1 1 calc R
H7C H 0.8757 0.1800 0.8149 0.053 Uiso 1 1 calc R
C8 C 0.63451(15) 0.03444(13) 0.6723(2) 0.0369(4) Uani 1 1 d .
H8A H 0.6762 0.0139 0.6235 0.055 Uiso 1 1 calc R
H8B H 0.5951 0.0416 0.5926 0.055 Uiso 1 1 calc R
H8C H 0.5929 -0.0137 0.7483 0.055 Uiso 1 1 calc R

loop_
_atom_site_aniso_label
_atom_site_aniso_U_11
_atom_site_aniso_U_22
_atom_site_aniso_U_33
_atom_site_aniso_U_23
_atom_site_aniso_U_13
_atom_site_aniso_U_12
Nd1 0.01924(4) 0.01924(4) 0.01765(5) 0.000 0.000 0.00962(2)
Al1 0.0244(2) 0.0212(2) 0.0253(2) 0.00006(16) -0.00079(16) 0.01179(18)
O1 0.0230(5) 0.0229(5) 0.0206(4) 0.0009(4) 0.0028(4) 0.0116(4)
C1 0.0219(7) 0.0271(7) 0.0245(7) 0.0001(5) 0.0019(5) 0.0097(6)
C2 0.0231(7) 0.0292(7) 0.0235(6) 0.0003(5) 0.0034(5) 0.0123(6)
C3 0.0324(9) 0.0476(10) 0.0358(10) 0.0045(8) 0.0118(7) 0.0153(8)
C4 0.0532(12) 0.0443(11) 0.0436(11) 0.0026(8) 0.0143(9) 0.0349(10)
C5 0.0310(8) 0.0463(10) 0.0275(7) -0.0061(7) -0.0022(6) 0.0181(8)
C6 0.0280(7) 0.0262(7) 0.0230(6) 0.0048(5) 0.0018(5) 0.0148(6)
C7 0.0313(8) 0.0407(10) 0.0366(9) 0.0055(7) -0.0028(7) 0.0193(8)
C8 0.0395(9) 0.0242(8) 0.0436(10) -0.0046(7) 0.0013(8) 0.0136(7)

loop_
_atom_type_symbol
_atom_type_description
_atom_type_scat_dispersion_real
_atom_type_scat_dispersion_imag
_atom_type_scat_source
C C 0.0033 0.0016 'International Tables Vol C Tables 4.2.6.8 and 6.1.1.4'
H H 0.0000 0.0000 'International Tables Vol C Tables 4.2.6.8 and 6.1.1.4'
O O 0.0106 0.0060 'International Tables Vol C Tables 4.2.6.8 and 6.1.1.4'
Al Al 0.0645 0.0514 'International Tables Vol C Tables 4.2.6.8 and 6.1.1.4'
Nd Nd -0.1943 3.0179 'International Tables Vol C Tables 4.2.6.8 and 6.1.1.4'

loop_
_geom_angle_atom_site_label_1
_geom_angle_atom_site_label_2
_geom_angle_atom_site_label_3
_geom_angle
_geom_angle_site_symmetry_1
_geom_angle_site_symmetry_3
O1 Nd1 O1 105.77(3) . 3_665
O1 Nd1 O1 105.77(3) . 2_655
O1 Nd1 O1 105.76(3) 3_665 2_655
O1 Nd1 C6 90.00(4) . 2_655
O1 Nd1 C6 163.86(4) 3_665 2_655
O1 Nd1 C6 72.29(4) 2_655 2_655
O1 Nd1 C6 72.29(4) . .
O1 Nd1 C6 90.00(4) 3_665 .
O1 Nd1 C6 163.86(4) 2_655 .
C6 Nd1 C6 91.61(5) 2_655 .
O1 Nd1 C6 163.86(4) . 3_665
O1 Nd1 C6 72.29(4) 3_665 3_665
O1 Nd1 C6 90.00(4) 2_655 3_665
C6 Nd1 C6 91.61(5) 2_655 3_665
C6 Nd1 C6 91.61(5) . 3_665
O1 Nd1 Al1 101.45(3) . 2_655
O1 Nd1 Al1 136.71(3) 3_665 2_655
O1 Nd1 Al1 33.38(3) 2_655 2_655
C6 Nd1 Al1 38.95(3) 2_655 2_655
C6 Nd1 Al1 130.55(4) . 2_655
C6 Nd1 Al1 89.77(3) 3_665 2_655
O1 Nd1 Al1 33.38(3) . .
O1 Nd1 Al1 101.45(3) 3_665 .
O1 Nd1 Al1 136.72(3) 2_655 .
C6 Nd1 Al1 89.77(3) 2_655 .
C6 Nd1 Al1 38.95(3) . .
C6 Nd1 Al1 130.55(4) 3_665 .
Al1 Nd1 Al1 119.398(2) 2_655 .
O1 Nd1 Al1 136.72(3) . 3_665
O1 Nd1 Al1 33.37(3) 3_665 3_665
O1 Nd1 Al1 101.45(3) 2_655 3_665
C6 Nd1 Al1 130.55(4) 2_655 3_665
C6 Nd1 Al1 89.77(3) . 3_665
C6 Nd1 Al1 38.95(3) 3_665 3_665
Al1 Nd1 Al1 119.393(3) 2_655 3_665
Al1 Nd1 Al1 119.396(2) . 3_665
O1 Nd1 H6C 84.0(3) . .
O1 Nd1 H6C 104.1(3) 3_665 .
O1 Nd1 H6C 144.41(11) 2_655 .
C6 Nd1 H6C 73.6(2) 2_655 .
C6 Nd1 H6C 21.28(3) . .
C6 Nd1 H6C 81.0(3) 3_665 .
Al1 Nd1 H6C 111.72(15) 2_655 .
Al1 Nd1 H6C 52.2(2) . .
Al1 Nd1 H6C 92.9(3) 3_665 .
O1 Al1 C7 109.55(7) . .
O1 Al1 C8 111.12(7) . .
C7 Al1 C8 118.55(9) . .
O1 Al1 C6 98.03(6) . .
C7 Al1 C6 110.85(8) . .
C8 Al1 C6 106.77(8) . .
O1 Al1 Nd1 42.86(3) . .
C7 Al1 Nd1 119.67(6) . .
C8 Al1 Nd1 121.59(6) . .
C6 Al1 Nd1 55.22(4) . .
C1 O1 Al1 129.28(9) . .
C1 O1 Nd1 117.88(9) . .
Al1 O1 Nd1 103.76(5) . .
O1 C1 C2 114.59(12) . .
O1 C1 H1A 108.6 . .
C2 C1 H1A 108.6 . .
O1 C1 H1B 108.6 . .
C2 C1 H1B 108.6 . .
H1A C1 H1B 107.6 . .
C5 C2 C3 109.35(15) . .
C5 C2 C1 110.24(13) . .
C3 C2 C1 107.01(13) . .
C5 C2 C4 110.19(16) . .
C3 C2 C4 109.05(15) . .
C1 C2 C4 110.94(14) . .
C2 C3 H3A 109.5 . .
C2 C3 H3B 109.5 . .
H3A C3 H3B 109.5 . .
C2 C3 H3C 109.5 . .
H3A C3 H3C 109.5 . .
H3B C3 H3C 109.5 . .
C2 C4 H4A 109.5 . .
C2 C4 H4B 109.5 . .
H4A C4 H4B 109.5 . .
C2 C4 H4C 109.5 . .
H4A C4 H4C 109.5 . .
H4B C4 H4C 109.5 . .
C2 C5 H5A 109.5 . .
C2 C5 H5B 109.5 . .
H5A C5 H5B 109.5 . .
C2 C5 H5C 109.5 . .
H5A C5 H5C 109.5 . .
H5B C5 H5C 109.5 . .
Al1 C6 Nd1 85.83(5) . .
Al1 C6 H6A 88.9(10) . .
Nd1 C6 H6A 174.2(9) . .
Al1 C6 H6B 121.1(10) . .
Nd1 C6 H6B 75.6(9) . .
H6A C6 H6B 109.36(16) . .
Al1 C6 H6C 116.1(10) . .
Nd1 C6 H6C 70.9(9) . .
H6A C6 H6C 109.40(16) . .
H6B C6 H6C 109.43(16) . .
Al1 C7 H7A 109.5 . .
Al1 C7 H7B 109.5 . .
H7A C7 H7B 109.5 . .
Al1 C7 H7C 109.5 . .
H7A C7 H7C 109.5 . .
H7B C7 H7C 109.5 . .
Al1 C8 H8A 109.5 . .
Al1 C8 H8B 109.5 . .
H8A C8 H8B 109.5 . .
Al1 C8 H8C 109.5 . .
H8A C8 H8C 109.5 . .
H8B C8 H8C 109.5 . .

loop_
_geom_bond_atom_site_label_1
_geom_bond_atom_site_label_2
_geom_bond_distance
_geom_bond_site_symmetry_2
Nd1 O1 2.2940(10) .
Nd1 O1 2.2941(10) 3_665
Nd1 O1 2.2941(10) 2_655
Nd1 C6 2.6977(15) 2_655
Nd1 C6 2.6977(15) .
Nd1 C6 2.6977(15) 3_665
Nd1 Al1 3.2756(5) 2_655
Nd1 Al1 3.2756(4) .
Nd1 Al1 3.2757(4) 3_665
Nd1 H6C 2.551(16) .
Al1 O1 1.8553(11) .
Al1 C7 1.9705(19) .
Al1 C8 1.9762(19) .
Al1 C6 2.0646(16) .
O1 C1 1.4390(18) .
C1 C2 1.533(2) .
C1 H1A 0.9900 .
C1 H1B 0.9900 .
C2 C5 1.531(2) .
C2 C3 1.533(2) .
C2 C4 1.537(2) .
C3 H3A 0.9800 .
C3 H3B 0.9800 .
C3 H3C 0.9800 .
C4 H4A 0.9800 .
C4 H4B 0.9800 .
C4 H4C 0.9800 .
C5 H5A 0.9800 .
C5 H5B 0.9800 .
C5 H5C 0.9800 .
C6 H6A 0.9804(10) .
C6 H6B 0.9803(10) .
C6 H6C 0.9800(10) .
C7 H7A 0.9800 .
C7 H7B 0.9800 .
C7 H7C 0.9800 .
C8 H8A 0.9800 .
C8 H8B 0.9800 .
C8 H8C 0.9800 .

loop_
_geom_torsion_atom_site_label_1
_geom_torsion_atom_site_label_2
_geom_torsion_atom_site_label_3
_geom_torsion_atom_site_label_4
_geom_torsion
_geom_torsion_site_symmetry_1
O1 Nd1 Al1 O1 101.33(7) 3_665
O1 Nd1 Al1 O1 -26.95(6) 2_655
C6 Nd1 Al1 O1 -90.34(6) 2_655
C6 Nd1 Al1 O1 176.82(8) .
C6 Nd1 Al1 O1 177.74(7) 3_665
Al1 Nd1 Al1 O1 -63.83(5) 2_655
Al1 Nd1 Al1 O1 131.58(5) 3_665
O1 Nd1 Al1 C7 87.26(9) .
O1 Nd1 Al1 C7 -171.40(8) 3_665
O1 Nd1 Al1 C7 60.32(8) 2_655
C6 Nd1 Al1 C7 -3.08(8) 2_655
C6 Nd1 Al1 C7 -95.92(9) .
C6 Nd1 Al1 C7 -95.00(8) 3_665
Al1 Nd1 Al1 C7 23.43(8) 2_655
Al1 Nd1 Al1 C7 -141.15(7) 3_665
O1 Nd1 Al1 C8 -87.65(9) .
O1 Nd1 Al1 C8 13.68(8) 3_665
O1 Nd1 Al1 C8 -114.60(8) 2_655
C6 Nd1 Al1 C8 -178.00(8) 2_655
C6 Nd1 Al1 C8 89.17(9) .
C6 Nd1 Al1 C8 90.08(9) 3_665
Al1 Nd1 Al1 C8 -151.49(7) 2_655
Al1 Nd1 Al1 C8 43.93(8) 3_665
O1 Nd1 Al1 C6 -176.82(8) .
O1 Nd1 Al1 C6 -75.49(6) 3_665
O1 Nd1 Al1 C6 156.23(7) 2_655
C6 Nd1 Al1 C6 92.84(9) 2_655
C6 Nd1 Al1 C6 0.92(7) 3_665
Al1 Nd1 Al1 C6 119.35(6) 2_655
Al1 Nd1 Al1 C6 -45.24(6) 3_665
C7 Al1 O1 C1 32.40(14) .
C8 Al1 O1 C1 -100.51(13) .
C6 Al1 O1 C1 147.96(12) .
Nd1 Al1 O1 C1 145.33(14) .
C7 Al1 O1 Nd1 -112.92(8) .
C8 Al1 O1 Nd1 114.16(8) .
C6 Al1 O1 Nd1 2.64(6) .
O1 Nd1 O1 C1 122.95(8) 3_665
O1 Nd1 O1 C1 11.05(11) 2_655
C6 Nd1 O1 C1 -60.53(10) 2_655
C6 Nd1 O1 C1 -152.22(11) .
C6 Nd1 O1 C1 -156.32(15) 3_665
Al1 Nd1 O1 C1 -23.04(10) 2_655
Al1 Nd1 O1 C1 -150.12(12) .
Al1 Nd1 O1 C1 137.97(9) 3_665
O1 Nd1 O1 Al1 -86.93(7) 3_665
O1 Nd1 O1 Al1 161.17(5) 2_655
C6 Nd1 O1 Al1 89.59(5) 2_655
C6 Nd1 O1 Al1 -2.10(5) .
C6 Nd1 O1 Al1 -6.20(18) 3_665
Al1 Nd1 O1 Al1 127.08(4) 2_655
Al1 Nd1 O1 Al1 -71.91(6) 3_665
Al1 O1 C1 C2 84.18(16) .
Nd1 O1 C1 C2 -134.51(11) .
O1 C1 C2 C5 50.15(18) .
O1 C1 C2 C3 168.97(15) .
O1 C1 C2 C4 -72.19(18) .
O1 Al1 C6 Nd1 -2.18(5) .
C7 Al1 C6 Nd1 112.36(7) .
C8 Al1 C6 Nd1 -117.18(7) .
O1 Nd1 C6 Al1 1.84(4) .
O1 Nd1 C6 Al1 108.41(5) 3_665
O1 Nd1 C6 Al1 -83.75(16) 2_655
C6 Nd1 C6 Al1 -87.65(8) 2_655
C6 Nd1 C6 Al1 -179.30(5) 3_665
Al1 Nd1 C6 Al1 -88.23(5) 2_655
Al1 Nd1 C6 Al1 141.79(5) 3_665

loop_
_platon_squeeze_void_nr
_platon_squeeze_void_average_x
_platon_squeeze_void_average_y
_platon_squeeze_void_average_z
_platon_squeeze_void_volume
_platon_squeeze_void_count_electrons
1 0.000 0.000 -0.031 357.0 160.7
